data_2019907
loop_
_publ_author_name
'Lamberts, Kevin'
'\,Serb, Mihaela-Diana'
'Englert, Ulli'

_publ_section_title
;
 One- and two-dimensional polymers from proline and calcium bromide
;
_journal_coeditor_code YP3093
_journal_issue 4
_journal_name_full 'Acta Crystallographica Section C'
_journal_page_first
;
;
_journal_paper_doi 10.1107/S2053229615005008
_journal_volume 71
_journal_year 2015
_chemical_formula_iupac '[Ca (C5 H9 N1 O2)2 (H2 O1)2] Br2'
_chemical_formula_moiety 'C10 H22 Ca N2 O6 2+, 2(Br -)'
_chemical_formula_sum 'C10 H22 Br2 Ca N2 O6'
_chemical_formula_weight 466.19
_chemical_name_systematic <i>catena</i>-Poly[[aquacalcium(II)]-\m-aqua-\m~3~-<i>DL</i>-proline-\m~2~-<i>DL</i>-proline]
_space_group_crystal_system monoclinic
_space_group_IT_number 14
_space_group_name_Hall '-P 2yn'
_space_group_name_H-M_alt 'P 1 21/n 1'
_symmetry_space_group_name_Hall '-P 2yn'
_symmetry_space_group_name_H-M 'P 1 21/n 1'
_atom_sites_solution_hydrogens mixed
_audit_creation_method SHELXL-2013
_cell_angle_alpha 90
_cell_angle_beta 105.9880(10)
_cell_angle_gamma 90
_cell_formula_units_Z 4
_cell_length_a 13.5177(13)
_cell_length_b 7.8151(7)
_cell_length_c 16.3815(16)
_cell_measurement_reflns_used 5444
_cell_measurement_temperature 100(2)
_cell_measurement_theta_max 30.21
_cell_measurement_theta_min 2.29
_cell_volume 1663.6(3)
_computing_cell_refinement
;
SAINT-Plus (Bruker, 2008)
;
_computing_data_collection
;
SMART (Bruker, 2001)
;
_computing_data_reduction
;
SAINT-Plus (Bruker, 2008)
;
_computing_molecular_graphics
;
PLATON (Spek, 2009)
;
_computing_publication_material
;
SHELXL2013 (Sheldrick, 2015)
;
_computing_structure_refinement
;
SHELXL2013 (Sheldrick, 2015)
;
_computing_structure_solution
;
SHELXS97 (Sheldrick, 2008)
;
_diffrn_ambient_temperature 100(2)
_diffrn_measured_fraction_theta_full 0.999
_diffrn_measured_fraction_theta_max 0.954
_diffrn_measurement_device_type 'Bruker d8 goniometer with an APEX CCD area detector'
_diffrn_measurement_method '\w scans'
_diffrn_radiation_type MoK\a
_diffrn_radiation_wavelength 0.71073
_diffrn_reflns_av_R_equivalents 0.0476
_diffrn_reflns_limit_h_max 19
_diffrn_reflns_limit_h_min -19
_diffrn_reflns_limit_k_max 10
_diffrn_reflns_limit_k_min -11
_diffrn_reflns_limit_l_max 23
_diffrn_reflns_limit_l_min -23
_diffrn_reflns_number 24328
_diffrn_reflns_theta_full 25.242
_diffrn_reflns_theta_max 30.733
_diffrn_reflns_theta_min 2.587
_exptl_absorpt_coefficient_mu 5.206
_exptl_absorpt_correction_T_max .7461
_exptl_absorpt_correction_T_min .4269
_exptl_absorpt_correction_type multi-scan
_exptl_absorpt_process_details
;
(SADABS; Bruker, 2008)
;
_exptl_crystal_colour colorless
_exptl_crystal_density_diffrn 1.861
_exptl_crystal_description needle
_exptl_crystal_F_000 936
_exptl_crystal_size_max 0.260
_exptl_crystal_size_mid 0.100
_exptl_crystal_size_min 0.090
_refine_diff_density_max 0.660
_refine_diff_density_min -0.438
_refine_ls_extinction_method none
_refine_ls_goodness_of_fit_ref 1.046
_refine_ls_hydrogen_treatment mixed
_refine_ls_matrix_type full
_refine_ls_number_parameters 214
_refine_ls_number_reflns 4950
_refine_ls_number_restraints 12
_refine_ls_restrained_S_all 1.045
_refine_ls_R_factor_all 0.0353
_refine_ls_R_factor_gt 0.0277
_refine_ls_shift/su_max 0.001
_refine_ls_shift/su_mean 0.000
_refine_ls_structure_factor_coef Fsqd
_refine_ls_weighting_details
;
w=1/[\s^2^(Fo^2^)+(0.0220P)^2^+0.9000P] where P=(Fo^2^+2Fc^2^)/3
;
_refine_ls_weighting_scheme calc
_refine_ls_wR_factor_gt 0.0587
_refine_ls_wR_factor_ref 0.0610
_reflns_number_gt 4307
_reflns_number_total 4950
_reflns_threshold_expression I>2\s(I)
_cod_data_source_file yp3093sup1.cif
_cod_data_source_block 1
_cod_database_code 2019907
_cod_database_fobs_code 2019907
_shelx_space_group_comment
;
The symmetry employed for this shelxl refinement is uniquely defined
by the following loop, which should always be used as a source of
symmetry information in preference to the above space-group names.
They are only intended as comments.
;
_shelx_estimated_absorpt_t_min 0.345
_shelx_estimated_absorpt_t_max 0.652
_shelxl_version_number 20.13

loop_
_space_group_symop_operation_xyz
'x, y, z'
'-x+1/2, y+1/2, -z+1/2'
'-x, -y, -z'
'x-1/2, -y-1/2, z-1/2'

loop_
_atom_site_type_symbol
_atom_site_label
_atom_site_fract_x
_atom_site_fract_y
_atom_site_fract_z
_atom_site_U_iso_or_equiv
_atom_site_adp_type
_atom_site_calc_flag
_atom_site_occupancy
Ca Ca1 -0.03024(3) 0.73199(5) -0.03630(2) 0.00994(8) Uani d 1
Br Br1 0.39471(2) 0.09604(3) 0.21768(2) 0.01529(6) Uani d 1
Br Br2 0.25796(2) 0.51410(3) -0.14487(2) 0.01390(5) Uani d 1
O O1 0.13614(11) 0.71883(18) 0.06342(9) 0.0134(3) Uani d 1
O O2 0.17880(11) 0.44177(18) 0.09274(9) 0.0133(3) Uani d 1
C C1 0.19681(15) 0.5995(3) 0.09691(12) 0.0113(4) Uani d 1
C C2 0.30554(15) 0.6591(3) 0.14306(12) 0.0116(4) Uani d 1
H H2 0.3027 0.7641 0.1772 0.014 Uiso calc 1
C C3 0.36813(16) 0.6948(3) 0.07862(13) 0.0157(4) Uani d 1
H H3A 0.3223 0.6991 0.0200 0.019 Uiso calc 1
H H3B 0.4056 0.8047 0.0915 0.019 Uiso calc 1
C C4 0.44328(16) 0.5450(3) 0.08921(14) 0.0166(4) Uani d 1
H H4A 0.4103 0.4439 0.0564 0.020 Uiso calc 1
H H4B 0.5052 0.5767 0.0714 0.020 Uiso calc 1
C C5 0.46954(16) 0.5122(3) 0.18362(14) 0.0167(4) Uani d 1
H H5A 0.5017 0.3984 0.1984 0.020 Uiso calc 1
H H5B 0.5160 0.6014 0.2161 0.020 Uiso calc 1
N N1 0.36515(14) 0.5202(2) 0.19917(11) 0.0126(3) Uani d 1
H H1N 0.3719(19) 0.542(3) 0.2524(11) 0.015 Uiso d 1
H H2N 0.3339(18) 0.426(2) 0.1853(15) 0.015 Uiso d 1
O O3 0.07574(11) 0.82890(19) -0.12582(9) 0.0146(3) Uani d 1
O O4 0.05729(11) 1.0672(2) -0.05780(9) 0.0169(3) Uani d 1
C C6 0.10168(15) 0.9775(3) -0.10027(12) 0.0108(4) Uani d 1
C C7 0.19624(15) 1.0570(3) -0.11861(13) 0.0118(4) Uani d 1
H H7 0.1749 1.1590 -0.1562 0.014 Uiso calc 1
C C8 0.27868(16) 1.1100(3) -0.03832(14) 0.0157(4) Uani d 1
H H8A 0.2658 1.2267 -0.0201 0.019 Uiso calc 1
H H8B 0.2820 1.0289 0.0088 0.019 Uiso calc 1
C C9 0.37676(16) 1.1036(3) -0.06692(15) 0.0195(5) Uani d 1
H H9A 0.3828 1.2062 -0.1007 0.023 Uiso calc 1
H H9B 0.4384 1.0959 -0.0176 0.023 Uiso calc 1
C C10 0.36426(16) 0.9424(3) -0.12097(14) 0.0164(4) Uani d 1
H H10A 0.4018 0.9525 -0.1648 0.020 Uiso calc 1
H H10B 0.3898 0.8406 -0.0854 0.020 Uiso calc 1
N N2 0.24971(13) 0.9306(2) -0.16118(11) 0.0125(3) Uani d 1
H H3N 0.2416(19) 0.947(3) -0.2149(11) 0.015 Uiso d 1
H H4N 0.2262(18) 0.831(2) -0.1566(15) 0.015 Uiso d 1
O O5 -0.03995(11) 0.53197(19) 0.08375(9) 0.0119(3) Uani d 1
H H1W -0.0034(17) 0.555(3) 0.1264(12) 0.014 Uiso d 1
H H2W -0.0915(15) 0.516(3) 0.0947(16) 0.014 Uiso d 1
O O6 -0.15013(11) 0.93335(19) -0.13128(9) 0.0131(3) Uani d 1
H H3W -0.140(2) 1.023(2) -0.1128(16) 0.016 Uiso d 1
H H4W -0.2080(13) 0.920(3) -0.1470(15) 0.016 Uiso d 1

loop_
_atom_site_aniso_label
_atom_site_aniso_U_11
_atom_site_aniso_U_22
_atom_site_aniso_U_33
_atom_site_aniso_U_12
_atom_site_aniso_U_13
_atom_site_aniso_U_23
Ca1 0.00831(17) 0.01124(18) 0.01027(18) -0.00012(14) 0.00258(14) -0.00103(14)
Br1 0.01326(10) 0.01502(11) 0.01546(10) -0.00064(7) 0.00038(7) -0.00028(8)
Br2 0.01601(10) 0.01203(10) 0.01506(10) 0.00101(7) 0.00660(8) -0.00014(7)
O1 0.0123(7) 0.0132(7) 0.0134(7) 0.0022(5) 0.0014(5) 0.0011(5)
O2 0.0118(7) 0.0125(7) 0.0153(7) -0.0013(5) 0.0033(6) -0.0008(6)
C1 0.0094(8) 0.0156(10) 0.0090(8) 0.0002(7) 0.0026(7) -0.0012(7)
C2 0.0104(9) 0.0120(9) 0.0106(9) 0.0006(7) 0.0001(7) 0.0004(7)
C3 0.0143(10) 0.0200(11) 0.0131(9) -0.0012(8) 0.0042(8) 0.0027(8)
C4 0.0143(10) 0.0177(10) 0.0188(10) -0.0032(8) 0.0064(8) -0.0053(8)
C5 0.0088(9) 0.0191(11) 0.0208(11) 0.0004(8) 0.0016(8) 0.0005(8)
N1 0.0126(8) 0.0134(9) 0.0102(8) -0.0012(7) 0.0005(6) -0.0010(7)
O3 0.0146(7) 0.0110(7) 0.0201(7) -0.0021(6) 0.0081(6) -0.0001(6)
O4 0.0139(7) 0.0205(8) 0.0170(7) 0.0003(6) 0.0053(6) -0.0064(6)
C6 0.0101(9) 0.0122(9) 0.0092(8) 0.0003(7) 0.0011(7) 0.0010(7)
C7 0.0107(9) 0.0104(9) 0.0149(9) 0.0003(7) 0.0046(7) -0.0001(7)
C8 0.0147(10) 0.0121(10) 0.0181(10) -0.0002(8) 0.0006(8) -0.0017(8)
C9 0.0120(10) 0.0141(10) 0.0293(12) -0.0009(8) 0.0007(9) 0.0003(9)
C10 0.0098(9) 0.0175(10) 0.0224(11) 0.0016(8) 0.0052(8) 0.0028(8)
N2 0.0125(8) 0.0121(8) 0.0149(8) -0.0016(6) 0.0070(7) 0.0002(7)
O5 0.0089(7) 0.0154(7) 0.0115(7) -0.0018(6) 0.0028(5) -0.0015(6)
O6 0.0104(7) 0.0124(7) 0.0154(7) -0.0020(6) 0.0017(6) -0.0013(6)

loop_
_atom_type_symbol
_atom_type_description
_atom_type_scat_dispersion_real
_atom_type_scat_dispersion_imag
_atom_type_scat_source
C C 0.0033 0.0016 'International Tables Vol C Tables 4.2.6.8 and 6.1.1.4'
H H 0.0000 0.0000 'International Tables Vol C Tables 4.2.6.8 and 6.1.1.4'
N N 0.0061 0.0033 'International Tables Vol C Tables 4.2.6.8 and 6.1.1.4'
O O 0.0106 0.0060 'International Tables Vol C Tables 4.2.6.8 and 6.1.1.4'
Ca Ca 0.2262 0.3064 'International Tables Vol C Tables 4.2.6.8 and 6.1.1.4'
Br Br -0.2901 2.4595 'International Tables Vol C Tables 4.2.6.8 and 6.1.1.4'

loop_
_geom_angle_atom_site_label_1
_geom_angle_atom_site_label_2
_geom_angle_atom_site_label_3
_geom_angle_site_symmetry_1
_geom_angle_site_symmetry_3
_geom_angle
O4 Ca1 O2 3_575 3_565 112.06(5)
O4 Ca1 O1 3_575 . 82.22(5)
O2 Ca1 O1 3_565 . 140.57(5)
O4 Ca1 O3 3_575 . 114.84(5)
O2 Ca1 O3 3_565 . 120.98(5)
O1 Ca1 O3 . . 79.98(5)
O4 Ca1 O6 3_575 . 77.88(5)
O2 Ca1 O6 3_565 . 77.48(5)
O1 Ca1 O6 . . 141.84(5)
O3 Ca1 O6 . . 79.39(5)
O4 Ca1 O5 3_575 3_565 157.25(5)
O2 Ca1 O5 3_565 3_565 76.09(5)
O1 Ca1 O5 . 3_565 79.02(5)
O3 Ca1 O5 . 3_565 74.40(5)
O6 Ca1 O5 . 3_565 124.85(5)
O4 Ca1 O5 3_575 . 81.34(5)
O2 Ca1 O5 3_565 . 74.52(5)
O1 Ca1 O5 . . 71.61(5)
O3 Ca1 O5 . . 145.15(5)
O6 Ca1 O5 . . 135.39(5)
O5 Ca1 O5 3_565 . 80.62(5)
O4 Ca1 O4 3_575 . 67.36(6)
O2 Ca1 O4 3_565 . 141.66(5)
O1 Ca1 O4 . . 77.64(5)
O3 Ca1 O4 . . 47.70(4)
O6 Ca1 O4 . . 64.73(5)
O5 Ca1 O4 3_565 . 120.16(5)
O5 Ca1 O4 . . 138.55(5)
O4 Ca1 C6 3_575 . 90.99(6)
O2 Ca1 C6 3_565 . 138.23(5)
O1 Ca1 C6 . . 74.22(5)
O3 Ca1 C6 . . 23.87(5)
O6 Ca1 C6 . . 73.92(5)
O5 Ca1 C6 3_565 . 96.13(5)
O5 Ca1 C6 . . 145.67(5)
O4 Ca1 C6 . . 24.32(5)
O4 Ca1 Ca1 3_575 3_565 119.83(4)
O2 Ca1 Ca1 3_565 3_565 70.56(4)
O1 Ca1 Ca1 . 3_565 70.56(4)
O3 Ca1 Ca1 . 3_565 111.73(4)
O6 Ca1 Ca1 . 3_565 147.41(4)
O5 Ca1 Ca1 3_565 3_565 40.90(3)
O5 Ca1 Ca1 . 3_565 39.73(3)
O4 Ca1 Ca1 . 3_565 145.37(3)
C6 Ca1 Ca1 . 3_565 128.11(4)
O4 Ca1 Ca1 3_575 3_575 38.32(4)
O2 Ca1 Ca1 3_565 3_575 136.42(4)
O1 Ca1 Ca1 . 3_575 77.58(4)
O3 Ca1 Ca1 . 3_575 76.63(4)
O6 Ca1 Ca1 . 3_575 66.60(4)
O5 Ca1 Ca1 3_565 3_575 145.35(4)
O5 Ca1 Ca1 . 3_575 115.11(4)
O4 Ca1 Ca1 . 3_575 29.04(3)
C6 Ca1 Ca1 . 3_575 52.91(4)
Ca1 Ca1 Ca1 3_565 3_575 144.53(2)
C1 O1 Ca1 . . 134.82(13)
C1 O2 Ca1 . 3_565 135.17(13)
O2 C1 O1 . . 127.49(18)
O2 C1 C2 . . 118.15(17)
O1 C1 C2 . . 114.27(17)
N1 C2 C1 . . 111.27(16)
N1 C2 C3 . . 104.18(16)
C1 C2 C3 . . 110.43(16)
N1 C2 H2 . . 110.3
C1 C2 H2 . . 110.3
C3 C2 H2 . . 110.3
C4 C3 C2 . . 104.80(17)
C4 C3 H3A . . 110.8
C2 C3 H3A . . 110.8
C4 C3 H3B . . 110.8
C2 C3 H3B . . 110.8
H3A C3 H3B . . 108.9
C5 C4 C3 . . 102.00(17)
C5 C4 H4A . . 111.4
C3 C4 H4A . . 111.4
C5 C4 H4B . . 111.4
C3 C4 H4B . . 111.4
H4A C4 H4B . . 109.2
N1 C5 C4 . . 101.52(16)
N1 C5 H5A . . 111.5
C4 C5 H5A . . 111.5
N1 C5 H5B . . 111.5
C4 C5 H5B . . 111.5
H5A C5 H5B . . 109.3
C5 N1 C2 . . 107.24(16)
C5 N1 H1N . . 109.5(17)
C2 N1 H1N . . 111.1(17)
C5 N1 H2N . . 109.8(17)
C2 N1 H2N . . 108.6(17)
H1N N1 H2N . . 110(2)
C6 O3 Ca1 . . 104.14(12)
C6 O4 Ca1 . 3_575 160.85(14)
C6 O4 Ca1 . . 80.65(12)
Ca1 O4 Ca1 3_575 . 112.64(6)
O4 C6 O3 . . 124.95(19)
O4 C6 C7 . . 115.98(17)
O3 C6 C7 . . 119.04(17)
O4 C6 Ca1 . . 75.03(11)
O3 C6 Ca1 . . 51.99(10)
C7 C6 Ca1 . . 160.37(13)
N2 C7 C6 . . 111.10(16)
N2 C7 C8 . . 104.32(16)
C6 C7 C8 . . 113.16(17)
N2 C7 H7 . . 109.4
C6 C7 H7 . . 109.4
C8 C7 H7 . . 109.4
C9 C8 C7 . . 102.50(17)
C9 C8 H8A . . 111.3
C7 C8 H8A . . 111.3
C9 C8 H8B . . 111.3
C7 C8 H8B . . 111.3
H8A C8 H8B . . 109.2
C10 C9 C8 . . 103.84(17)
C10 C9 H9A . . 111.0
C8 C9 H9A . . 111.0
C10 C9 H9B . . 111.0
C8 C9 H9B . . 111.0
H9A C9 H9B . . 109.0
N2 C10 C9 . . 103.91(16)
N2 C10 H10A . . 111.0
C9 C10 H10A . . 111.0
N2 C10 H10B . . 111.0
C9 C10 H10B . . 111.0
H10A C10 H10B . . 109.0
C7 N2 C10 . . 108.90(16)
C7 N2 H3N . . 115.6(17)
C10 N2 H3N . . 105.2(17)
C7 N2 H4N . . 108.8(16)
C10 N2 H4N . . 112.3(17)
H3N N2 H4N . . 106(2)
Ca1 O5 Ca1 3_565 . 99.38(5)
Ca1 O5 H1W 3_565 . 106(2)
Ca1 O5 H1W . . 113.9(19)
Ca1 O5 H2W 3_565 . 112.3(19)
Ca1 O5 H2W . . 121.4(19)
H1W O5 H2W . . 103(3)
Ca1 O6 H3W . . 109(2)
Ca1 O6 H4W . . 124(2)
H3W O6 H4W . . 108(3)

loop_
_geom_bond_atom_site_label_1
_geom_bond_atom_site_label_2
_geom_bond_site_symmetry_2
_geom_bond_distance
Ca1 O4 3_575 2.2984(15)
Ca1 O2 3_565 2.3894(14)
Ca1 O1 . 2.3903(14)
Ca1 O3 . 2.4360(15)
Ca1 O6 . 2.4768(16)
Ca1 O5 3_565 2.4832(15)
Ca1 O5 . 2.5437(15)
Ca1 O4 . 2.9355(16)
Ca1 C6 . 2.998(2)
Ca1 Ca1 3_565 3.8334(8)
Ca1 Ca1 3_575 4.3698(9)
O1 C1 . 1.263(2)
O2 C1 . 1.255(2)
O2 Ca1 3_565 2.3894(14)
C1 C2 . 1.528(3)
C2 N1 . 1.505(3)
C2 C3 . 1.549(3)
C2 H2 . 1.0000
C3 C4 . 1.528(3)
C3 H3A . 0.9900
C3 H3B . 0.9900
C4 C5 . 1.510(3)
C4 H4A . 0.9900
C4 H4B . 0.9900
C5 N1 . 1.503(3)
C5 H5A . 0.9900
C5 H5B . 0.9900
N1 H1N . 0.868(16)
N1 H2N . 0.850(16)
O3 C6 . 1.251(2)
O4 C6 . 1.251(2)
O4 Ca1 3_575 2.2984(15)
C6 C7 . 1.524(3)
C7 N2 . 1.504(3)
C7 C8 . 1.528(3)
C7 H7 . 1.0000
C8 C9 . 1.524(3)
C8 H8A . 0.9900
C8 H8B . 0.9900
C9 C10 . 1.523(3)
C9 H9A . 0.9900
C9 H9B . 0.9900
C10 N2 . 1.509(3)
C10 H10A . 0.9900
C10 H10B . 0.9900
N2 H3N . 0.865(16)
N2 H4N . 0.853(16)
O5 Ca1 3_565 2.4832(15)
O5 H1W . 0.758(16)
O5 H2W . 0.777(16)
O6 H3W . 0.762(16)
O6 H4W . 0.760(16)
